data_4032179
loop_
_publ_author_name
'Sahoo, Harekrishna'
'Mukherjee, Sayan'
'Grandhi, Gowri Sankar'
'Selvakumar, Jayaraman'
'Baidya, Mahiuddin'

_publ_section_title
;
 Copper Catalyzed C-N Cross-Coupling Reaction of Aryl Boronic Acids at
 Room Temperature through Chelation Assistance.
;
_journal_issue 5
_journal_name_full 'The Journal of organic chemistry'
_journal_page_first 2764
_journal_page_last 2771
_journal_paper_doi 10.1021/acs.joc.7b00002
_journal_volume 82
_journal_year 2017
_chemical_formula_sum 'C22 H19 N3 O'
_chemical_formula_weight 341.40
_space_group_crystal_system orthorhombic
_space_group_IT_number 33
_space_group_name_Hall 'P 2c -2n'
_space_group_name_H-M_alt 'P n a 21'
_symmetry_space_group_name_Hall 'P 2c -2n'
_symmetry_space_group_name_H-M 'P n a 21'
_atom_sites_solution_hydrogens geom
_audit_creation_method SHELXL-2014/7
_cell_angle_alpha 90
_cell_angle_beta 90
_cell_angle_gamma 90
_cell_formula_units_Z 4
_cell_length_a 9.4346(2)
_cell_length_b 13.9909(4)
_cell_length_c 14.0519(4)
_cell_measurement_reflns_used 4926
_cell_measurement_temperature 296(2)
_cell_measurement_theta_max 27.21
_cell_measurement_theta_min 2.60
_cell_volume 1854.83(8)
_computing_cell_refinement 'Bruker SAINT'
_computing_data_collection 'Bruker APEX2'
_computing_data_reduction 'Bruker SAINT'
_computing_molecular_graphics 'Bruker SHELXTL'
_computing_publication_material 'Bruker SHELXTL'
_computing_structure_refinement 'SHELXL-2014/7 (Sheldrick, 2014)'
_computing_structure_solution 'SHELXS-97 (Sheldrick 2008)'
_diffrn_ambient_temperature 296(2)
_diffrn_measured_fraction_theta_full 1.000
_diffrn_measured_fraction_theta_max 1.000
_diffrn_measurement_device_type 'Bruker APEX-II CCD'
_diffrn_measurement_method '\f and \w scans'
_diffrn_radiation_type MoK\a
_diffrn_radiation_wavelength 0.71073
_diffrn_reflns_av_R_equivalents 0.0237
_diffrn_reflns_av_unetI/netI 0.0213
_diffrn_reflns_Laue_measured_fraction_full 1.000
_diffrn_reflns_Laue_measured_fraction_max 1.000
_diffrn_reflns_limit_h_max 11
_diffrn_reflns_limit_h_min -11
_diffrn_reflns_limit_k_max 16
_diffrn_reflns_limit_k_min -13
_diffrn_reflns_limit_l_max 16
_diffrn_reflns_limit_l_min -10
_diffrn_reflns_number 11438
_diffrn_reflns_point_group_measured_fraction_full 0.796
_diffrn_reflns_point_group_measured_fraction_max 0.796
_diffrn_reflns_theta_full 24.997
_diffrn_reflns_theta_max 24.997
_diffrn_reflns_theta_min 2.054
_exptl_absorpt_coefficient_mu 0.077
_exptl_absorpt_correction_T_max 0.990
_exptl_absorpt_correction_T_min 0.981
_exptl_absorpt_correction_type multi-scan
_exptl_absorpt_process_details 'SADABS V2014/5(Bruker AXS.Inc)'
_exptl_crystal_colour colourless
_exptl_crystal_density_diffrn 1.223
_exptl_crystal_description Rectangular
_exptl_crystal_F_000 720
_exptl_crystal_size_max 0.250
_exptl_crystal_size_mid 0.220
_exptl_crystal_size_min 0.130
_refine_diff_density_max 0.112
_refine_diff_density_min -0.091
_refine_diff_density_rms 0.022
_refine_ls_abs_structure_details
; 
 Flack x determined using 733 quotients [(I+)-(I-)]/[(I+)+(I-)] 
 (Parsons, Flack and Wagner, Acta Cryst. B69 (2013) 249-259). 
;
_refine_ls_abs_structure_Flack 0.8(7)
_refine_ls_extinction_coef 0.0088(12)
_refine_ls_extinction_expression Fc^*^=kFc[1+0.001xFc^2^\l^3^/sin(2\q)]^-1/4^
_refine_ls_extinction_method 'SHELXL-2014/7 (Sheldrick 2014'
_refine_ls_goodness_of_fit_ref 1.047
_refine_ls_hydrogen_treatment constr
_refine_ls_matrix_type full
_refine_ls_number_parameters 236
_refine_ls_number_reflns 2597
_refine_ls_number_restraints 1
_refine_ls_restrained_S_all 1.046
_refine_ls_R_factor_all 0.0382
_refine_ls_R_factor_gt 0.0294
_refine_ls_shift/su_max 0.000
_refine_ls_shift/su_mean 0.000
_refine_ls_structure_factor_coef Fsqd
_refine_ls_weighting_details 'w=1/[\s^2^(Fo^2^)+(0.0294P)^2^+0.1825P] where P=(Fo^2^+2Fc^2^)/3'
_refine_ls_weighting_scheme calc
_refine_ls_wR_factor_gt 0.0649
_refine_ls_wR_factor_ref 0.0691
_reflns_Friedel_coverage 0.523
_reflns_Friedel_fraction_full 0.573
_reflns_Friedel_fraction_max 0.573
_reflns_number_gt 2238
_reflns_number_total 2597
_reflns_threshold_expression 'I > 2\s(I)'
_cod_data_source_file jo7b00002_si_003.cif
_cod_data_source_block 978
_cod_depositor_comments 'Adding full bibliography for 4032178--4032180.cif.'
_cod_database_code 4032179
_shelx_shelxl_version_number 2014/7
_shelx_space_group_comment
; 
The symmetry employed for this shelxl refinement is uniquely defined 
by the following loop, which should always be used as a source of 
symmetry information in preference to the above space-group names. 
They are only intended as comments. 
;
_shelx_estimated_absorpt_t_min 0.981
_shelx_estimated_absorpt_t_max 0.990

loop_
_space_group_symop_operation_xyz
'x, y, z'
'-x, -y, z+1/2'
'x+1/2, -y+1/2, z'
'-x+1/2, y+1/2, z+1/2'

loop_
_atom_site_label
_atom_site_type_symbol
_atom_site_fract_x
_atom_site_fract_y
_atom_site_fract_z
_atom_site_U_iso_or_equiv
_atom_site_adp_type
_atom_site_occupancy
_atom_site_site_symmetry_order
_atom_site_calc_flag
_atom_site_refinement_flags_posn
_atom_site_refinement_flags_adp
C1 C 0.5957(3) -0.03900(19) 0.2092(2) 0.0617(7) Uani 1 1 d . .
H1 H 0.5628 -0.0079 0.2634 0.074 Uiso 1 1 calc R U
C2 C 0.7312(2) -0.12796(16) 0.1156(2) 0.0499(6) Uani 1 1 d . .
C3 C 0.8383(3) -0.18289(19) 0.0748(2) 0.0673(8) Uani 1 1 d . .
H3 H 0.9132 -0.2060 0.1112 0.081 Uiso 1 1 calc R U
C4 C 0.8296(3) -0.2016(2) -0.0204(3) 0.0800(10) Uani 1 1 d . .
H4 H 0.9003 -0.2380 -0.0490 0.096 Uiso 1 1 calc R U
C5 C 0.7195(3) -0.1683(2) -0.0754(3) 0.0778(9) Uani 1 1 d . .
H5 H 0.7173 -0.1825 -0.1400 0.093 Uiso 1 1 calc R U
C6 C 0.6127(3) -0.11432(19) -0.0361(2) 0.0612(7) Uani 1 1 d . .
H6 H 0.5383 -0.0926 -0.0737 0.073 Uiso 1 1 calc R U
C7 C 0.6172(2) -0.09256(15) 0.06075(18) 0.0471(6) Uani 1 1 d . .
C8 C 0.5325(2) -0.03529(16) 0.1219(2) 0.0535(6) Uani 1 1 d . .
C9 C 0.4044(2) 0.02302(17) 0.0933(2) 0.0648(8) Uani 1 1 d . .
H9A H 0.3878 0.0714 0.1415 0.078 Uiso 1 1 calc R U
H9B H 0.4252 0.0556 0.0341 0.078 Uiso 1 1 calc R U
C10 C 0.2711(2) -0.03447(17) 0.0808(2) 0.0542(7) Uani 1 1 d . .
H10A H 0.2890 -0.0869 0.0373 0.065 Uiso 1 1 calc R U
H10B H 0.2431 -0.0614 0.1416 0.065 Uiso 1 1 calc R U
C11 C 0.1354(2) 0.02824(16) -0.05223(19) 0.0494(6) Uani 1 1 d . .
C12 C 0.0075(2) 0.08227(16) -0.08712(18) 0.0451(6) Uani 1 1 d . .
C13 C -0.0809(3) 0.1858(2) -0.1970(2) 0.0667(8) Uani 1 1 d . .
H13 H -0.0660 0.2277 -0.2474 0.080 Uiso 1 1 calc R U
C14 C -0.2164(3) 0.1753(2) -0.1633(2) 0.0673(8) Uani 1 1 d . .
H14 H -0.2913 0.2088 -0.1904 0.081 Uiso 1 1 calc R U
C15 C -0.2388(3) 0.11402(19) -0.0886(2) 0.0668(8) Uani 1 1 d . .
H15 H -0.3297 0.1043 -0.0649 0.080 Uiso 1 1 calc R U
C16 C -0.1250(2) 0.06721(18) -0.0493(2) 0.0583(7) Uani 1 1 d . .
H16 H -0.1374 0.0261 0.0020 0.070 Uiso 1 1 calc R U
C17 C 0.1064(2) 0.10127(15) 0.10424(18) 0.0457(6) Uani 1 1 d . .
C18 C 0.1516(3) 0.19318(17) 0.08785(19) 0.0545(7) Uani 1 1 d . .
H18 H 0.2094 0.2062 0.0358 0.065 Uiso 1 1 calc R U
C19 C 0.1116(3) 0.2662(2) 0.1481(2) 0.0667(8) Uani 1 1 d . .
H19 H 0.1419 0.3284 0.1366 0.080 Uiso 1 1 calc R U
C20 C 0.0276(3) 0.2466(2) 0.2243(2) 0.0753(8) Uani 1 1 d . .
H20 H 0.0013 0.2957 0.2654 0.090 Uiso 1 1 calc R U
C21 C -0.0183(3) 0.1559(3) 0.2411(2) 0.0778(9) Uani 1 1 d . .
H21 H -0.0762 0.1434 0.2932 0.093 Uiso 1 1 calc R U
C22 C 0.0211(3) 0.0821(2) 0.1809(2) 0.0621(7) Uani 1 1 d . .
H22 H -0.0101 0.0201 0.1923 0.075 Uiso 1 1 calc R U
N1 N 0.7141(2) -0.09487(15) 0.20563(16) 0.0605(6) Uani 1 1 d . .
H1A H 0.7691 -0.1072 0.2529 0.073 Uiso 1 1 calc R U
N2 N 0.15519(18) 0.02510(13) 0.04344(15) 0.0481(5) Uani 1 1 d . .
N3 N 0.0307(2) 0.13944(15) -0.16160(16) 0.0562(6) Uani 1 1 d . .
O1 O 0.21157(19) -0.01377(14) -0.10859(14) 0.0702(6) Uani 1 1 d . .

loop_
_atom_site_aniso_label
_atom_site_aniso_U_11
_atom_site_aniso_U_22
_atom_site_aniso_U_33
_atom_site_aniso_U_23
_atom_site_aniso_U_13
_atom_site_aniso_U_12
C1 0.0583(15) 0.0688(16) 0.0580(18) -0.0087(15) 0.0019(15) 0.0039(13)
C2 0.0454(12) 0.0462(13) 0.0582(17) 0.0044(14) -0.0062(13) -0.0010(10)
C3 0.0520(15) 0.0636(16) 0.086(2) 0.0046(16) -0.0080(15) 0.0135(12)
C4 0.0683(19) 0.077(2) 0.095(3) -0.017(2) 0.0079(18) 0.0147(15)
C5 0.0723(18) 0.088(2) 0.073(2) -0.0224(18) -0.0047(18) -0.0011(17)
C6 0.0509(15) 0.0672(17) 0.0656(19) -0.0045(15) -0.0109(13) -0.0037(12)
C7 0.0417(12) 0.0450(12) 0.0546(17) -0.0009(13) -0.0057(12) -0.0048(10)
C8 0.0442(12) 0.0528(13) 0.0634(18) -0.0035(14) -0.0076(13) 0.0032(11)
C9 0.0506(14) 0.0511(13) 0.093(2) -0.0057(16) -0.0047(14) 0.0045(11)
C10 0.0516(13) 0.0470(12) 0.0641(18) 0.0046(13) -0.0007(13) 0.0032(11)
C11 0.0469(13) 0.0507(14) 0.0506(16) -0.0018(14) 0.0009(13) -0.0005(11)
C12 0.0448(12) 0.0449(12) 0.0456(14) -0.0041(13) -0.0015(12) -0.0009(11)
C13 0.0602(16) 0.0709(17) 0.069(2) 0.0135(16) 0.0054(15) 0.0121(14)
C14 0.0533(16) 0.0723(17) 0.076(2) 0.0045(17) -0.0050(16) 0.0168(13)
C15 0.0423(13) 0.0754(18) 0.083(2) 0.0024(19) 0.0048(14) -0.0017(12)
C16 0.0458(14) 0.0650(16) 0.0642(18) 0.0109(14) 0.0012(13) -0.0078(12)
C17 0.0423(11) 0.0504(13) 0.0444(14) 0.0046(13) -0.0003(11) 0.0065(10)
C18 0.0538(14) 0.0552(14) 0.0545(16) 0.0043(14) 0.0102(12) 0.0061(11)
C19 0.0744(17) 0.0533(15) 0.072(2) -0.0023(15) 0.0030(16) 0.0098(14)
C20 0.091(2) 0.075(2) 0.0593(19) -0.0103(17) 0.0054(18) 0.0258(16)
C21 0.0805(19) 0.101(2) 0.0514(18) 0.0069(18) 0.0209(16) 0.0223(19)
C22 0.0617(16) 0.0666(16) 0.0580(17) 0.0118(16) 0.0077(14) 0.0009(13)
N1 0.0541(12) 0.0706(13) 0.0566(15) 0.0092(13) -0.0121(11) 0.0044(10)
N2 0.0457(10) 0.0474(11) 0.0511(13) -0.0011(11) -0.0017(10) 0.0056(9)
N3 0.0506(11) 0.0616(12) 0.0565(14) 0.0055(12) 0.0047(11) 0.0067(10)
O1 0.0690(11) 0.0839(13) 0.0577(12) -0.0110(11) 0.0067(11) 0.0249(10)

loop_
_atom_type_symbol
_atom_type_description
_atom_type_scat_dispersion_real
_atom_type_scat_dispersion_imag
_atom_type_scat_source
C C 0.0033 0.0016 'International Tables Vol C Tables 4.2.6.8 and 6.1.1.4'
H H 0.0000 0.0000 'International Tables Vol C Tables 4.2.6.8 and 6.1.1.4'
N N 0.0061 0.0033 'International Tables Vol C Tables 4.2.6.8 and 6.1.1.4'
O O 0.0106 0.0060 'International Tables Vol C Tables 4.2.6.8 and 6.1.1.4'

loop_
_geom_angle_atom_site_label_1
_geom_angle_atom_site_label_2
_geom_angle_atom_site_label_3
_geom_angle
C8 C1 N1 110.3(2)
C8 C1 H1 124.9
N1 C1 H1 124.9
N1 C2 C3 131.2(2)
N1 C2 C7 107.4(2)
C3 C2 C7 121.4(3)
C4 C3 C2 117.8(3)
C4 C3 H3 121.1
C2 C3 H3 121.1
C3 C4 C5 122.0(3)
C3 C4 H4 119.0
C5 C4 H4 119.0
C6 C5 C4 120.9(3)
C6 C5 H5 119.5
C4 C5 H5 119.5
C5 C6 C7 119.3(3)
C5 C6 H6 120.4
C7 C6 H6 120.4
C6 C7 C2 118.6(2)
C6 C7 C8 134.1(2)
C2 C7 C8 107.2(2)
C1 C8 C7 106.0(2)
C1 C8 C9 127.5(3)
C7 C8 C9 126.4(3)
C10 C9 C8 114.27(19)
C10 C9 H9A 108.7
C8 C9 H9A 108.7
C10 C9 H9B 108.7
C8 C9 H9B 108.7
H9A C9 H9B 107.6
N2 C10 C9 111.11(18)
N2 C10 H10A 109.4
C9 C10 H10A 109.4
N2 C10 H10B 109.4
C9 C10 H10B 109.4
H10A C10 H10B 108.0
O1 C11 N2 123.1(2)
O1 C11 C12 120.1(2)
N2 C11 C12 116.7(2)
N3 C12 C16 122.9(2)
N3 C12 C11 115.12(19)
C16 C12 C11 121.7(2)
N3 C13 C14 123.7(3)
N3 C13 H13 118.2
C14 C13 H13 118.2
C15 C14 C13 118.4(2)
C15 C14 H14 120.8
C13 C14 H14 120.8
C14 C15 C16 119.1(2)
C14 C15 H15 120.5
C16 C15 H15 120.5
C15 C16 C12 118.8(2)
C15 C16 H16 120.6
C12 C16 H16 120.6
C22 C17 C18 119.8(2)
C22 C17 N2 120.6(2)
C18 C17 N2 119.6(2)
C17 C18 C19 120.4(3)
C17 C18 H18 119.8
C19 C18 H18 119.8
C20 C19 C18 119.6(3)
C20 C19 H19 120.2
C18 C19 H19 120.2
C21 C20 C19 120.6(3)
C21 C20 H20 119.7
C19 C20 H20 119.7
C20 C21 C22 120.2(3)
C20 C21 H21 119.9
C22 C21 H21 119.9
C17 C22 C21 119.4(2)
C17 C22 H22 120.3
C21 C22 H22 120.3
C2 N1 C1 109.1(2)
C2 N1 H1A 125.4
C1 N1 H1A 125.4
C11 N2 C17 121.3(2)
C11 N2 C10 118.3(2)
C17 N2 C10 116.4(2)
C13 N3 C12 117.0(2)

loop_
_geom_bond_atom_site_label_1
_geom_bond_atom_site_label_2
_geom_bond_distance
C1 C8 1.365(4)
C1 N1 1.364(3)
C1 H1 0.9300
C2 N1 1.357(3)
C2 C3 1.393(4)
C2 C7 1.413(3)
C3 C4 1.366(4)
C3 H3 0.9300
C4 C5 1.376(5)
C4 H4 0.9300
C5 C6 1.375(4)
C5 H5 0.9300
C6 C7 1.396(4)
C6 H6 0.9300
C7 C8 1.421(3)
C8 C9 1.512(3)
C9 C10 1.503(3)
C9 H9A 0.9700
C9 H9B 0.9700
C10 N2 1.472(3)
C10 H10A 0.9700
C10 H10B 0.9700
C11 O1 1.220(3)
C11 N2 1.358(3)
C11 C12 1.506(3)
C12 N3 1.335(3)
C12 C16 1.375(3)
C13 N3 1.334(3)
C13 C14 1.372(4)
C13 H13 0.9300
C14 C15 1.371(4)
C14 H14 0.9300
C15 C16 1.373(3)
C15 H15 0.9300
C16 H16 0.9300
C17 C22 1.371(4)
C17 C18 1.374(3)
C17 N2 1.441(3)
C18 C19 1.379(4)
C18 H18 0.9300
C19 C20 1.361(4)
C19 H19 0.9300
C20 C21 1.361(4)
C20 H20 0.9300
C21 C22 1.386(4)
C21 H21 0.9300
C22 H22 0.9300
N1 H1A 0.8600

loop_
_geom_torsion_atom_site_label_1
_geom_torsion_atom_site_label_2
_geom_torsion_atom_site_label_3
_geom_torsion_atom_site_label_4
_geom_torsion
N1 C2 C3 C4 -177.0(3)
C7 C2 C3 C4 0.0(4)
C2 C3 C4 C5 -0.2(5)
C3 C4 C5 C6 0.0(5)
C4 C5 C6 C7 0.5(4)
C5 C6 C7 C2 -0.8(4)
C5 C6 C7 C8 175.3(3)
N1 C2 C7 C6 178.1(2)
C3 C2 C7 C6 0.5(3)
N1 C2 C7 C8 1.0(2)
C3 C2 C7 C8 -176.6(2)
N1 C1 C8 C7 0.0(3)
N1 C1 C8 C9 -176.1(2)
C6 C7 C8 C1 -177.1(3)
C2 C7 C8 C1 -0.6(3)
C6 C7 C8 C9 -0.9(4)
C2 C7 C8 C9 175.5(2)
C1 C8 C9 C10 -106.1(3)
C7 C8 C9 C10 78.6(3)
C8 C9 C10 N2 -174.0(2)
O1 C11 C12 N3 -47.4(3)
N2 C11 C12 N3 136.0(2)
O1 C11 C12 C16 127.6(3)
N2 C11 C12 C16 -49.0(3)
N3 C13 C14 C15 0.4(5)
C13 C14 C15 C16 1.3(5)
C14 C15 C16 C12 -1.0(4)
N3 C12 C16 C15 -1.0(4)
C11 C12 C16 C15 -175.6(2)
C22 C17 C18 C19 0.1(4)
N2 C17 C18 C19 -176.8(2)
C17 C18 C19 C20 0.3(4)
C18 C19 C20 C21 -0.6(4)
C19 C20 C21 C22 0.5(4)
C18 C17 C22 C21 -0.2(4)
N2 C17 C22 C21 176.6(2)
C20 C21 C22 C17 -0.1(4)
C3 C2 N1 C1 176.2(2)
C7 C2 N1 C1 -1.0(3)
C8 C1 N1 C2 0.6(3)
O1 C11 N2 C17 154.3(2)
C12 C11 N2 C17 -29.2(3)
O1 C11 N2 C10 -2.1(3)
C12 C11 N2 C10 174.32(18)
C22 C17 N2 C11 126.6(3)
C18 C17 N2 C11 -56.5(3)
C22 C17 N2 C10 -76.4(3)
C18 C17 N2 C10 100.4(3)
C9 C10 N2 C11 93.0(3)
C9 C10 N2 C17 -64.6(3)
C14 C13 N3 C12 -2.3(4)
C16 C12 N3 C13 2.6(4)
C11 C12 N3 C13 177.5(2)
